data_4084517
loop_
_publ_author_name
'Fettinger, James C.'
'Gray, Paul A.'
'Melton, Christopher E.'
'Power, Philip P.'

_publ_section_title
;
 Hydroalumination of Alkenes and Alkynes by Primary Aluminum Hydrides
 under Mild Conditions
;
_journal_issue 21
_journal_name_full Organometallics
_journal_page_first 6232
_journal_paper_doi 10.1021/om500911f
_journal_volume 33
_journal_year 2014
_chemical_absolute_configuration ad
_chemical_formula_moiety 'C58 H79 Al'
_chemical_formula_sum 'C58 H79 Al'
_chemical_formula_weight 803.19
_chemical_name_systematic
;
 ?
;
_space_group_crystal_system monoclinic
_space_group_IT_number 9
_space_group_name_Hall 'I -2ya'
_space_group_name_H-M_alt 'I 1 a 1'
_symmetry_space_group_name_Hall 'I -2ya'
_symmetry_space_group_name_H-M 'I 1 a 1'
_atom_sites_solution_hydrogens geom
_atom_sites_solution_primary direct
_atom_sites_solution_secondary difmap
_audit_creation_method SHELXL-2012
_cell_angle_alpha 90
_cell_angle_beta 104.6502(13)
_cell_angle_gamma 90
_cell_formula_units_Z 4
_cell_length_a 19.5345(19)
_cell_length_b 12.6324(12)
_cell_length_c 25.479(3)
_cell_measurement_reflns_used 4165
_cell_measurement_temperature 90(2)
_cell_measurement_theta_max 27.46
_cell_measurement_theta_min 2.36
_cell_volume 6083.0(11)
_computing_cell_refinement 'SAINT (8.27b) (Bruker, 2012)'
_computing_data_collection 'Apex2 (2010-7) (Bruker, 2010)'
_computing_data_reduction 'SAINT (8.27b) (Bruker, 2012)'
_computing_molecular_graphics 'Bruker SHELXTL'
_computing_publication_material 'Bruker SHELXTL'
_computing_structure_refinement 'SHELXL-2012 (Sheldrick, 2012)'
_computing_structure_solution 'SHELXS-97 (Sheldrick, 2008)'
_diffrn_ambient_temperature 90(2)
_diffrn_measured_fraction_theta_full 0.996
_diffrn_measured_fraction_theta_max 0.997
_diffrn_measurement_device_type 'Bruker APEX-II CCD'
_diffrn_measurement_method '\f and \w scans'
_diffrn_radiation_monochromator graphite
_diffrn_radiation_source 'fine-focus sealed tube'
_diffrn_radiation_type MoK\a
_diffrn_radiation_wavelength 0.71073
_diffrn_reflns_av_unetI/netI 0.0151
_diffrn_reflns_Laue_measured_fraction_full 0.996
_diffrn_reflns_Laue_measured_fraction_max 0.997
_diffrn_reflns_limit_h_max 25
_diffrn_reflns_limit_h_min -25
_diffrn_reflns_limit_k_max 16
_diffrn_reflns_limit_k_min 0
_diffrn_reflns_limit_l_max 33
_diffrn_reflns_limit_l_min -33
_diffrn_reflns_point_group_measured_fraction_full 0.981
_diffrn_reflns_point_group_measured_fraction_max 0.975
_diffrn_reflns_theta_full 25.242
_diffrn_reflns_theta_max 27.463
_diffrn_reflns_theta_min 2.361
_exptl_absorpt_coefficient_mu 0.062
_exptl_absorpt_correction_T_max 0.9502
_exptl_absorpt_correction_T_min 0.9316
_exptl_absorpt_correction_type multi-scan
_exptl_absorpt_process_details 'TWINABS V2012/1 (Sheldrick, 2012)'
_exptl_crystal_colour Colorless
_exptl_crystal_density_diffrn 0.877
_exptl_crystal_description Block
_exptl_crystal_F_000 1760
_exptl_crystal_size_max 1.122
_exptl_crystal_size_mid 0.958
_exptl_crystal_size_min 0.806
_exptl_transmission_factor_max 0.959875
_exptl_transmission_factor_min 0.847794
_platon_squeeze_details
;
;
_refine_diff_density_max 0.296
_refine_diff_density_min -0.231
_refine_diff_density_rms 0.050
_refine_ls_abs_structure_details
;
 Flack x determined using 6195 quotients [(I+)-(I-)]/[(I+)+(I-)]
 (Parsons and Flack (2004), Acta Cryst. A60, s61).
;
_refine_ls_abs_structure_Flack 0.01(6)
_refine_ls_extinction_method none
_refine_ls_goodness_of_fit_ref 1.057
_refine_ls_hydrogen_treatment constr
_refine_ls_matrix_type full
_refine_ls_number_parameters 548
_refine_ls_number_reflns 13592
_refine_ls_number_restraints 2
_refine_ls_restrained_S_all 1.057
_refine_ls_R_factor_all 0.0421
_refine_ls_R_factor_gt 0.0403
_refine_ls_shift/su_max 0.047
_refine_ls_shift/su_mean 0.001
_refine_ls_structure_factor_coef Fsqd
_refine_ls_weighting_details
;
 w=1/[\s^2^(Fo^2^)+(0.0836P)^2^+1.1925P]
 where P=(Fo^2^+2Fc^2^)/3
;
_refine_ls_weighting_scheme calc
_refine_ls_wR_factor_gt 0.1124
_refine_ls_wR_factor_ref 0.1138
_reflns_Friedel_coverage 0.955
_reflns_Friedel_fraction_full 0.965
_reflns_Friedel_fraction_max 0.953
_reflns_number_gt 13045
_reflns_number_total 13592
_reflns_threshold_expression 'I > 2\s(I)'
_cod_data_source_file om500911f_si_002.cif
_cod_data_source_block cem031f_shelxl
_cod_depositor_comments
;
The following automatic conversions were performed:

'_exptl_absorpt_correction_type' value 'Multi-scan' changed to
'multi-scan' according to
/home/saulius/struct/COD-crude-data--automatic-downloads/rss-feeds/ACS/lib/dictionaries/cif_core.dic
dictionary named 'cif_core.dic' version 2.4.2 from 2011-04-26.

Automatic conversion script
Id: cif_fix_values 2827 2014-09-09 07:05:25Z andrius 

 Adding full bibliography for 4084515--4084521.cif.
;
_cod_original_cell_volume 6083.0(10)
_cod_database_code 4084517
_shelx_space_group_comment
;
The symmetry employed for this shelxl refinement is uniquely defined
by the following loop, which should always be used as a source of
symmetry information in preference to the above space-group names.
They are only intended as comments.
;
_shelx_estimated_absorpt_t_min 0.934
_shelx_estimated_absorpt_t_max 0.952
_shelxl_version_number 2012-6

loop_
_space_group_symop_operation_xyz
'x, y, z'
'x+1/2, -y, z'
'x+1/2, y+1/2, z+1/2'
'x+1, -y+1/2, z+1/2'

loop_
_atom_site_label
_atom_site_type_symbol
_atom_site_fract_x
_atom_site_fract_y
_atom_site_fract_z
_atom_site_U_iso_or_equiv
_atom_site_adp_type
_atom_site_occupancy
_atom_site_site_symmetry_order
_atom_site_calc_flag
_atom_site_refinement_flags_posn
_atom_site_refinement_flags_adp
Al1 Al 0.83489(3) 0.74705(4) 0.53509(2) 0.01650(12) Uani 1 1 d . .
C1 C 0.93655(9) 0.74726(14) 0.53499(7) 0.0154(3) Uani 1 1 d . .
C2 C 0.96533(9) 0.66628(14) 0.50850(7) 0.0176(3) Uani 1 1 d . .
C3 C 1.03805(10) 0.66315(16) 0.51107(8) 0.0231(4) Uani 1 1 d . .
C4 C 1.07978(10) 0.74813(16) 0.53472(9) 0.0248(4) Uani 1 1 d . .
H4 H 1.1284 0.7485 0.5346 0.030 Uiso 1 1 calc R U
C5 C 1.05331(10) 0.83286(16) 0.55864(8) 0.0214(4) Uani 1 1 d . .
C6 C 0.98240(9) 0.82879(14) 0.56126(7) 0.0163(3) Uani 1 1 d . .
C7 C 1.07249(10) 0.56826(18) 0.49072(10) 0.0310(5) Uani 1 1 d . .
H7 H 1.0341 0.5171 0.4739 0.037 Uiso 1 1 calc R U
C8 C 1.11113(14) 0.5978(2) 0.44784(12) 0.0462(6) Uani 1 1 d . .
H8A H 1.0790 0.6370 0.4185 0.069 Uiso 1 1 calc R U
H8B H 1.1271 0.5333 0.4332 0.069 Uiso 1 1 calc R U
H8C H 1.1521 0.6422 0.4643 0.069 Uiso 1 1 calc R U
C9 C 1.12327(14) 0.5122(2) 0.53802(12) 0.0444(6) Uani 1 1 d . .
H9A H 1.1631 0.5592 0.5538 0.067 Uiso 1 1 calc R U
H9B H 1.1410 0.4474 0.5249 0.067 Uiso 1 1 calc R U
H9C H 1.0983 0.4941 0.5657 0.067 Uiso 1 1 calc R U
C10 C 1.10151(10) 0.92713(17) 0.57987(9) 0.0282(4) Uani 1 1 d . .
H10 H 1.0741 0.9785 0.5965 0.034 Uiso 1 1 calc R U
C11 C 1.12254(14) 0.9830(2) 0.53341(11) 0.0413(6) Uani 1 1 d . .
H11A H 1.1489 1.0476 0.5470 0.062 Uiso 1 1 calc R U
H11B H 1.0799 1.0015 0.5053 0.062 Uiso 1 1 calc R U
H11C H 1.1523 0.9359 0.5181 0.062 Uiso 1 1 calc R U
C12 C 1.16782(12) 0.8953(2) 0.62356(11) 0.0437(6) Uani 1 1 d . .
H12A H 1.1991 0.8535 0.6070 0.066 Uiso 1 1 calc R U
H12B H 1.1541 0.8529 0.6514 0.066 Uiso 1 1 calc R U
H12C H 1.1927 0.9591 0.6401 0.066 Uiso 1 1 calc R U
C13 C 0.91654(9) 0.58255(14) 0.47751(7) 0.0169(3) Uani 1 1 d . .
C14 C 0.89405(9) 0.49811(14) 0.50497(7) 0.0170(3) Uani 1 1 d . .
C15 C 0.84548(9) 0.42515(14) 0.47538(7) 0.0179(3) Uani 1 1 d . .
H15 H 0.8297 0.3688 0.4941 0.021 Uiso 1 1 calc R U
C16 C 0.81951(9) 0.43256(15) 0.41932(7) 0.0192(3) Uani 1 1 d . .
C17 C 0.84419(9) 0.51521(15) 0.39286(7) 0.0200(3) Uani 1 1 d . .
H17 H 0.8279 0.5202 0.3545 0.024 Uiso 1 1 calc R U
C18 C 0.89172(9) 0.59062(15) 0.42045(7) 0.0189(3) Uani 1 1 d . .
C19 C 0.92317(10) 0.48180(15) 0.56573(7) 0.0211(4) Uani 1 1 d . .
H19 H 0.9565 0.5414 0.5797 0.025 Uiso 1 1 calc R U
C20 C 0.86468(13) 0.4847(2) 0.59611(8) 0.0319(4) Uani 1 1 d . .
H20A H 0.8390 0.5519 0.5886 0.048 Uiso 1 1 calc R U
H20B H 0.8859 0.4782 0.6352 0.048 Uiso 1 1 calc R U
H20C H 0.8318 0.4258 0.5839 0.048 Uiso 1 1 calc R U
C21 C 0.96495(13) 0.37861(18) 0.57790(9) 0.0329(5) Uani 1 1 d . .
H21A H 0.9326 0.3184 0.5680 0.049 Uiso 1 1 calc R U
H21B H 0.9886 0.3752 0.6167 0.049 Uiso 1 1 calc R U
H21C H 1.0005 0.3760 0.5568 0.049 Uiso 1 1 calc R U
C22 C 0.76776(10) 0.35056(16) 0.38879(8) 0.0229(4) Uani 1 1 d . .
H22 H 0.7446 0.3169 0.4154 0.028 Uiso 1 1 calc R U
C23 C 0.70920(11) 0.3988(2) 0.34344(9) 0.0331(5) Uani 1 1 d . .
H23A H 0.6887 0.4600 0.3576 0.050 Uiso 1 1 calc R U
H23B H 0.6723 0.3458 0.3301 0.050 Uiso 1 1 calc R U
H23C H 0.7292 0.4215 0.3136 0.050 Uiso 1 1 calc R U
C24 C 0.80644(12) 0.26310(17) 0.36608(9) 0.0299(4) Uani 1 1 d . .
H24A H 0.8315 0.2941 0.3410 0.045 Uiso 1 1 calc R U
H24B H 0.7720 0.2109 0.3468 0.045 Uiso 1 1 calc R U
H24C H 0.8405 0.2283 0.3960 0.045 Uiso 1 1 calc R U
C25 C 0.91326(11) 0.68312(16) 0.38974(7) 0.0241(4) Uani 1 1 d . .
H25 H 0.9577 0.7141 0.4132 0.029 Uiso 1 1 calc R U
C26 C 0.85656(15) 0.76939(18) 0.37969(11) 0.0374(5) Uani 1 1 d . .
H26A H 0.8111 0.7393 0.3599 0.056 Uiso 1 1 calc R U
H26B H 0.8700 0.8265 0.3583 0.056 Uiso 1 1 calc R U
H26C H 0.8522 0.7976 0.4145 0.056 Uiso 1 1 calc R U
C27 C 0.92859(14) 0.64990(19) 0.33594(9) 0.0342(5) Uani 1 1 d . .
H27A H 0.9647 0.5942 0.3427 0.051 Uiso 1 1 calc R U
H27B H 0.9458 0.7112 0.3194 0.051 Uiso 1 1 calc R U
H27C H 0.8851 0.6231 0.3113 0.051 Uiso 1 1 calc R U
C28 C 0.95408(9) 0.91159(14) 0.59271(7) 0.0164(3) Uani 1 1 d . .
C29 C 0.91366(9) 0.99660(14) 0.56594(7) 0.0173(3) Uani 1 1 d . .
C30 C 0.88506(9) 1.06915(14) 0.59630(7) 0.0192(3) Uani 1 1 d . .
H30 H 0.8570 1.1260 0.5781 0.023 Uiso 1 1 calc R U
C31 C 0.89656(9) 1.06033(14) 0.65245(7) 0.0190(3) Uani 1 1 d . .
C32 C 0.93833(9) 0.97647(15) 0.67812(7) 0.0196(3) Uani 1 1 d . .
H32 H 0.9474 0.9700 0.7164 0.024 Uiso 1 1 calc R U
C33 C 0.96711(9) 0.90202(15) 0.64972(7) 0.0178(3) Uani 1 1 d . .
C34 C 0.90194(10) 1.01363(15) 0.50515(7) 0.0210(4) Uani 1 1 d . .
H34 H 0.9254 0.9540 0.4907 0.025 Uiso 1 1 calc R U
C35 C 0.82386(12) 1.0122(2) 0.47539(8) 0.0325(5) Uani 1 1 d . .
H35A H 0.8029 0.9446 0.4820 0.049 Uiso 1 1 calc R U
H35B H 0.8189 1.0209 0.4364 0.049 Uiso 1 1 calc R U
H35C H 0.7995 1.0703 0.4886 0.049 Uiso 1 1 calc R U
C36 C 0.93639(12) 1.11671(18) 0.49337(8) 0.0309(4) Uani 1 1 d . .
H36A H 0.9096 1.1771 0.5018 0.046 Uiso 1 1 calc R U
H36B H 0.9365 1.1190 0.4549 0.046 Uiso 1 1 calc R U
H36C H 0.9852 1.1201 0.5158 0.046 Uiso 1 1 calc R U
C37 C 0.86580(10) 1.14227(16) 0.68361(8) 0.0236(4) Uani 1 1 d . .
H37 H 0.8262 1.1784 0.6571 0.028 Uiso 1 1 calc R U
C38 C 0.83504(12) 1.09319(19) 0.72768(9) 0.0314(4) Uani 1 1 d . .
H38A H 0.8015 1.0372 0.7117 0.047 Uiso 1 1 calc R U
H38B H 0.8106 1.1479 0.7433 0.047 Uiso 1 1 calc R U
H38C H 0.8734 1.0630 0.7562 0.047 Uiso 1 1 calc R U
C39 C 0.92120(13) 1.22693(18) 0.70777(10) 0.0336(5) Uani 1 1 d . .
H39A H 0.9618 1.1935 0.7329 0.050 Uiso 1 1 calc R U
H39B H 0.9002 1.2796 0.7273 0.050 Uiso 1 1 calc R U
H39C H 0.9370 1.2618 0.6785 0.050 Uiso 1 1 calc R U
C40 C 1.00898(10) 0.80821(15) 0.67949(7) 0.0214(4) Uani 1 1 d . .
H40 H 1.0371 0.7774 0.6554 0.026 Uiso 1 1 calc R U
C41 C 0.95849(12) 0.72146(17) 0.69002(9) 0.0301(4) Uani 1 1 d . .
H41A H 0.9862 0.6625 0.7096 0.045 Uiso 1 1 calc R U
H41B H 0.9290 0.6959 0.6553 0.045 Uiso 1 1 calc R U
H41C H 0.9282 0.7508 0.7118 0.045 Uiso 1 1 calc R U
C42 C 1.06087(12) 0.83972(18) 0.73286(9) 0.0311(4) Uani 1 1 d . .
H42A H 1.0912 0.8974 0.7262 0.047 Uiso 1 1 calc R U
H42B H 1.0903 0.7786 0.7479 0.047 Uiso 1 1 calc R U
H42C H 1.0345 0.8633 0.7587 0.047 Uiso 1 1 calc R U
C43 C 0.75632(9) 0.69462(15) 0.47606(7) 0.0211(4) Uani 1 1 d . .
H43A H 0.7760 0.6695 0.4461 0.025 Uiso 1 1 calc R U
H43B H 0.7346 0.6329 0.4896 0.025 Uiso 1 1 calc R U
C44 C 0.69787(11) 0.77630(18) 0.45322(10) 0.0312(4) Uani 1 1 d . .
H44A H 0.6903 0.8200 0.4835 0.037 Uiso 1 1 calc R U
H44B H 0.7142 0.8239 0.4280 0.037 Uiso 1 1 calc R U
C45 C 0.62821(10) 0.72753(16) 0.42365(8) 0.0233(4) Uani 1 1 d . .
C46 C 0.57128(10) 0.72275(16) 0.44730(8) 0.0245(4) Uani 1 1 d . .
H46 H 0.5761 0.7515 0.4825 0.029 Uiso 1 1 calc R U
C47 C 0.50755(10) 0.67656(17) 0.42024(9) 0.0272(4) Uani 1 1 d . .
H47 H 0.4693 0.6740 0.4370 0.033 Uiso 1 1 calc R U
C48 C 0.49971(11) 0.63465(19) 0.36934(9) 0.0315(4) Uani 1 1 d . .
H48 H 0.4559 0.6041 0.3506 0.038 Uiso 1 1 calc R U
C49 C 0.55574(13) 0.6370(2) 0.34545(9) 0.0415(6) Uani 1 1 d . .
H49 H 0.5510 0.6060 0.3108 0.050 Uiso 1 1 calc R U
C50 C 0.61943(11) 0.6850(2) 0.37220(9) 0.0360(5) Uani 1 1 d . .
H50 H 0.6572 0.6885 0.3549 0.043 Uiso 1 1 calc R U
C51 C 0.79585(9) 0.80099(16) 0.59441(8) 0.0213(4) Uani 1 1 d . .
H51A H 0.8358 0.8218 0.6251 0.026 Uiso 1 1 calc R U
H51B H 0.7680 0.8656 0.5815 0.026 Uiso 1 1 calc R U
C52 C 0.74841(14) 0.72279(19) 0.61567(12) 0.0387(6) Uani 1 1 d . .
H52A H 0.7158 0.6879 0.5843 0.046 Uiso 1 1 calc R U
H52B H 0.7786 0.6672 0.6373 0.046 Uiso 1 1 calc R U
C53 C 0.70539(11) 0.77413(17) 0.65024(9) 0.0261(4) Uani 1 1 d . .
C54 C 0.73809(13) 0.80670(19) 0.70252(10) 0.0353(5) Uani 1 1 d . .
H54 H 0.7874 0.7954 0.7166 0.042 Uiso 1 1 calc R U
C55 C 0.69913(17) 0.8560(2) 0.73465(11) 0.0460(6) Uani 1 1 d . .
H55 H 0.7219 0.8785 0.7704 0.055 Uiso 1 1 calc R U
C56 C 0.62742(17) 0.8719(2) 0.71432(13) 0.0495(7) Uani 1 1 d . .
H56 H 0.6008 0.9053 0.7361 0.059 Uiso 1 1 calc R U
C57 C 0.59420(14) 0.8395(2) 0.66248(13) 0.0476(7) Uani 1 1 d . .
H57 H 0.5449 0.8508 0.6485 0.057 Uiso 1 1 calc R U
C58 C 0.63322(12) 0.7904(2) 0.63070(10) 0.0351(5) Uani 1 1 d . .
H58 H 0.6101 0.7676 0.5951 0.042 Uiso 1 1 calc R U

loop_
_atom_site_aniso_label
_atom_site_aniso_U_11
_atom_site_aniso_U_22
_atom_site_aniso_U_33
_atom_site_aniso_U_23
_atom_site_aniso_U_13
_atom_site_aniso_U_12
Al1 0.0113(2) 0.0188(2) 0.0203(2) -0.00077(18) 0.00578(17) -0.00047(18)
C1 0.0134(8) 0.0177(8) 0.0155(7) 0.0015(6) 0.0045(6) 0.0010(6)
C2 0.0148(8) 0.0189(8) 0.0195(8) -0.0015(6) 0.0055(6) 0.0001(6)
C3 0.0167(8) 0.0267(10) 0.0279(9) -0.0063(7) 0.0095(7) -0.0003(7)
C4 0.0130(8) 0.0320(10) 0.0313(10) -0.0060(8) 0.0089(7) -0.0025(7)
C5 0.0148(8) 0.0259(9) 0.0239(8) -0.0035(7) 0.0053(6) -0.0046(7)
C6 0.0144(7) 0.0185(8) 0.0167(7) 0.0001(6) 0.0052(6) 0.0005(6)
C7 0.0169(8) 0.0340(11) 0.0442(12) -0.0162(9) 0.0117(8) -0.0001(8)
C8 0.0375(13) 0.0588(16) 0.0510(14) -0.0169(13) 0.0274(11) 0.0005(12)
C9 0.0337(13) 0.0377(13) 0.0613(16) -0.0072(11) 0.0112(11) 0.0132(10)
C10 0.0167(8) 0.0308(11) 0.0385(11) -0.0126(8) 0.0094(8) -0.0094(8)
C11 0.0356(12) 0.0372(13) 0.0560(15) -0.0073(11) 0.0210(11) -0.0177(10)
C12 0.0227(10) 0.0548(16) 0.0485(14) -0.0137(12) -0.0004(10) -0.0099(10)
C13 0.0119(7) 0.0209(8) 0.0188(8) -0.0028(6) 0.0056(6) 0.0017(6)
C14 0.0143(7) 0.0199(8) 0.0171(8) -0.0012(6) 0.0045(6) 0.0029(6)
C15 0.0165(8) 0.0185(8) 0.0193(8) 0.0005(6) 0.0059(6) 0.0000(6)
C16 0.0137(7) 0.0240(9) 0.0198(8) -0.0038(7) 0.0038(6) -0.0013(6)
C17 0.0179(8) 0.0276(9) 0.0146(7) -0.0015(6) 0.0043(6) 0.0002(7)
C18 0.0178(8) 0.0214(9) 0.0196(8) 0.0001(6) 0.0087(6) -0.0007(6)
C19 0.0245(9) 0.0206(9) 0.0166(8) -0.0010(6) 0.0021(6) -0.0012(7)
C20 0.0374(11) 0.0395(12) 0.0207(9) 0.0000(8) 0.0107(8) 0.0022(9)
C21 0.0393(12) 0.0301(11) 0.0248(9) 0.0037(8) 0.0001(8) 0.0094(9)
C22 0.0193(8) 0.0284(10) 0.0201(8) -0.0020(7) 0.0031(7) -0.0069(7)
C23 0.0219(9) 0.0406(12) 0.0315(10) -0.0021(9) -0.0029(8) -0.0049(9)
C24 0.0326(11) 0.0270(10) 0.0289(10) -0.0069(8) 0.0053(8) -0.0068(8)
C25 0.0284(9) 0.0265(10) 0.0195(8) 0.0004(7) 0.0098(7) -0.0064(8)
C26 0.0501(14) 0.0251(10) 0.0426(12) 0.0110(9) 0.0222(11) 0.0027(10)
C27 0.0479(13) 0.0344(11) 0.0270(10) -0.0001(8) 0.0219(9) -0.0060(10)
C28 0.0123(7) 0.0186(8) 0.0189(8) -0.0028(6) 0.0049(6) -0.0034(6)
C29 0.0162(8) 0.0184(8) 0.0175(8) 0.0000(6) 0.0048(6) -0.0036(6)
C30 0.0187(8) 0.0176(8) 0.0215(8) 0.0008(6) 0.0053(6) -0.0002(6)
C31 0.0166(8) 0.0203(8) 0.0206(8) -0.0030(6) 0.0058(6) -0.0026(6)
C32 0.0183(8) 0.0233(9) 0.0172(8) -0.0007(6) 0.0045(6) -0.0022(7)
C33 0.0138(7) 0.0209(9) 0.0178(8) 0.0000(6) 0.0023(6) -0.0019(6)
C34 0.0270(9) 0.0184(8) 0.0181(8) 0.0009(6) 0.0064(7) 0.0003(7)
C35 0.0302(11) 0.0401(12) 0.0234(10) 0.0028(8) -0.0002(8) -0.0076(9)
C36 0.0395(12) 0.0301(11) 0.0247(9) 0.0037(8) 0.0111(8) -0.0080(9)
C37 0.0235(9) 0.0257(9) 0.0224(9) -0.0017(7) 0.0073(7) 0.0054(7)
C38 0.0331(11) 0.0368(11) 0.0286(10) -0.0017(8) 0.0155(8) 0.0045(9)
C39 0.0355(12) 0.0275(10) 0.0383(12) -0.0103(9) 0.0102(9) -0.0014(9)
C40 0.0209(8) 0.0226(9) 0.0192(8) 0.0002(7) 0.0019(6) 0.0039(7)
C41 0.0321(11) 0.0240(10) 0.0312(10) 0.0058(8) 0.0026(8) -0.0017(8)
C42 0.0280(10) 0.0315(11) 0.0275(10) 0.0003(8) -0.0045(8) 0.0021(8)
C43 0.0141(8) 0.0243(9) 0.0250(9) -0.0027(7) 0.0052(7) 0.0001(7)
C44 0.0172(9) 0.0255(10) 0.0456(12) -0.0041(9) -0.0017(8) -0.0001(8)
C45 0.0131(8) 0.0236(9) 0.0303(10) 0.0014(7) 0.0001(7) 0.0026(7)
C46 0.0213(9) 0.0292(10) 0.0224(9) -0.0023(7) 0.0042(7) 0.0052(8)
C47 0.0174(8) 0.0311(10) 0.0353(10) 0.0036(8) 0.0105(7) 0.0031(7)
C48 0.0175(9) 0.0381(12) 0.0351(11) -0.0038(9) -0.0008(8) -0.0016(8)
C49 0.0291(11) 0.0705(17) 0.0229(10) -0.0131(10) 0.0026(8) 0.0015(11)
C50 0.0199(10) 0.0617(16) 0.0281(10) -0.0022(10) 0.0095(8) 0.0018(10)
C51 0.0165(8) 0.0235(9) 0.0260(9) -0.0039(7) 0.0094(7) -0.0024(7)
C52 0.0425(13) 0.0322(11) 0.0546(14) -0.0194(10) 0.0365(12) -0.0160(10)
C53 0.0259(10) 0.0258(10) 0.0330(10) -0.0036(8) 0.0191(8) -0.0053(8)
C54 0.0319(11) 0.0370(12) 0.0392(12) -0.0068(9) 0.0132(9) -0.0035(9)
C55 0.0713(19) 0.0414(14) 0.0348(12) -0.0100(10) 0.0308(12) -0.0081(12)
C56 0.0676(18) 0.0341(12) 0.0684(18) 0.0038(12) 0.0570(16) 0.0081(12)
C57 0.0325(12) 0.0494(15) 0.0716(18) 0.0229(13) 0.0333(13) 0.0122(11)
C58 0.0290(11) 0.0424(13) 0.0375(12) 0.0068(9) 0.0152(9) -0.0065(9)

loop_
_atom_type_symbol
_atom_type_description
_atom_type_scat_dispersion_real
_atom_type_scat_dispersion_imag
_atom_type_scat_source
C C 0.0033 0.0016 'International Tables Vol C Tables 4.2.6.8 and 6.1.1.4'
H H 0.0000 0.0000 'International Tables Vol C Tables 4.2.6.8 and 6.1.1.4'
Al Al 0.0645 0.0514 'International Tables Vol C Tables 4.2.6.8 and 6.1.1.4'

loop_
_geom_angle_atom_site_label_1
_geom_angle_atom_site_label_2
_geom_angle_atom_site_label_3
_geom_angle
C43 Al1 C51 108.80(8)
C43 Al1 C1 125.80(8)
C51 Al1 C1 125.39(8)
C6 C1 C2 118.03(16)
C6 C1 Al1 120.87(13)
C2 C1 Al1 121.10(13)
C3 C2 C1 121.05(16)
C3 C2 C13 120.17(15)
C1 C2 C13 118.78(15)
C4 C3 C2 118.25(17)
C4 C3 C7 119.53(17)
C2 C3 C7 122.18(17)
C3 C4 C5 122.75(17)
C3 C4 H4 118.6
C5 C4 H4 118.6
C4 C5 C6 118.16(17)
C4 C5 C10 119.29(17)
C6 C5 C10 122.55(17)
C5 C6 C1 121.16(16)
C5 C6 C28 119.96(15)
C1 C6 C28 118.88(15)
C8 C7 C9 109.8(2)
C8 C7 C3 113.1(2)
C9 C7 C3 110.47(18)
C8 C7 H7 107.8
C9 C7 H7 107.8
C3 C7 H7 107.8
C7 C8 H8A 109.5
C7 C8 H8B 109.5
H8A C8 H8B 109.5
C7 C8 H8C 109.5
H8A C8 H8C 109.5
H8B C8 H8C 109.5
C7 C9 H9A 109.5
C7 C9 H9B 109.5
H9A C9 H9B 109.5
C7 C9 H9C 109.5
H9A C9 H9C 109.5
H9B C9 H9C 109.5
C11 C10 C5 110.43(18)
C11 C10 C12 109.99(19)
C5 C10 C12 112.59(19)
C11 C10 H10 107.9
C5 C10 H10 107.9
C12 C10 H10 107.9
C10 C11 H11A 109.5
C10 C11 H11B 109.5
H11A C11 H11B 109.5
C10 C11 H11C 109.5
H11A C11 H11C 109.5
H11B C11 H11C 109.5
C10 C12 H12A 109.5
C10 C12 H12B 109.5
H12A C12 H12B 109.5
C10 C12 H12C 109.5
H12A C12 H12C 109.5
H12B C12 H12C 109.5
C14 C13 C18 119.80(16)
C14 C13 C2 120.53(15)
C18 C13 C2 119.65(16)
C15 C14 C13 119.12(16)
C15 C14 C19 119.15(16)
C13 C14 C19 121.69(16)
C16 C15 C14 122.00(16)
C16 C15 H15 119.0
C14 C15 H15 119.0
C15 C16 C17 117.76(16)
C15 C16 C22 120.17(17)
C17 C16 C22 122.05(16)
C18 C17 C16 122.50(16)
C18 C17 H17 118.7
C16 C17 H17 118.7
C17 C18 C13 118.78(16)
C17 C18 C25 120.11(16)
C13 C18 C25 121.03(16)
C14 C19 C21 111.40(15)
C14 C19 C20 112.05(16)
C21 C19 C20 110.23(17)
C14 C19 H19 107.6
C21 C19 H19 107.6
C20 C19 H19 107.6
C19 C20 H20A 109.5
C19 C20 H20B 109.5
H20A C20 H20B 109.5
C19 C20 H20C 109.5
H20A C20 H20C 109.5
H20B C20 H20C 109.5
C19 C21 H21A 109.5
C19 C21 H21B 109.5
H21A C21 H21B 109.5
C19 C21 H21C 109.5
H21A C21 H21C 109.5
H21B C21 H21C 109.5
C16 C22 C23 112.87(17)
C16 C22 C24 110.96(16)
C23 C22 C24 110.34(17)
C16 C22 H22 107.5
C23 C22 H22 107.5
C24 C22 H22 107.5
C22 C23 H23A 109.5
C22 C23 H23B 109.5
H23A C23 H23B 109.5
C22 C23 H23C 109.5
H23A C23 H23C 109.5
H23B C23 H23C 109.5
C22 C24 H24A 109.5
C22 C24 H24B 109.5
H24A C24 H24B 109.5
C22 C24 H24C 109.5
H24A C24 H24C 109.5
H24B C24 H24C 109.5
C18 C25 C26 110.50(17)
C18 C25 C27 113.01(17)
C26 C25 C27 110.03(18)
C18 C25 H25 107.7
C26 C25 H25 107.7
C27 C25 H25 107.7
C25 C26 H26A 109.5
C25 C26 H26B 109.5
H26A C26 H26B 109.5
C25 C26 H26C 109.5
H26A C26 H26C 109.5
H26B C26 H26C 109.5
C25 C27 H27A 109.5
C25 C27 H27B 109.5
H27A C27 H27B 109.5
C25 C27 H27C 109.5
H27A C27 H27C 109.5
H27B C27 H27C 109.5
C29 C28 C33 119.83(16)
C29 C28 C6 120.68(15)
C33 C28 C6 119.48(15)
C30 C29 C28 119.03(16)
C30 C29 C34 119.35(16)
C28 C29 C34 121.60(16)
C31 C30 C29 121.99(17)
C31 C30 H30 119.0
C29 C30 H30 119.0
C32 C31 C30 117.69(16)
C32 C31 C37 122.32(16)
C30 C31 C37 119.96(16)
C33 C32 C31 122.39(16)
C33 C32 H32 118.8
C31 C32 H32 118.8
C32 C33 C28 119.04(16)
C32 C33 C40 120.19(16)
C28 C33 C40 120.70(16)
C35 C34 C29 112.28(16)
C35 C34 C36 110.32(17)
C29 C34 C36 111.07(16)
C35 C34 H34 107.7
C29 C34 H34 107.7
C36 C34 H34 107.7
C34 C35 H35A 109.5
C34 C35 H35B 109.5
H35A C35 H35B 109.5
C34 C35 H35C 109.5
H35A C35 H35C 109.5
H35B C35 H35C 109.5
C34 C36 H36A 109.5
C34 C36 H36B 109.5
H36A C36 H36B 109.5
C34 C36 H36C 109.5
H36A C36 H36C 109.5
H36B C36 H36C 109.5
C31 C37 C38 112.82(17)
C31 C37 C39 110.65(16)
C38 C37 C39 110.82(17)
C31 C37 H37 107.4
C38 C37 H37 107.4
C39 C37 H37 107.4
C37 C38 H38A 109.5
C37 C38 H38B 109.5
H38A C38 H38B 109.5
C37 C38 H38C 109.5
H38A C38 H38C 109.5
H38B C38 H38C 109.5
C37 C39 H39A 109.5
C37 C39 H39B 109.5
H39A C39 H39B 109.5
C37 C39 H39C 109.5
H39A C39 H39C 109.5
H39B C39 H39C 109.5
C33 C40 C42 113.00(16)
C33 C40 C41 110.60(16)
C42 C40 C41 109.84(16)
C33 C40 H40 107.7
C42 C40 H40 107.7
C41 C40 H40 107.7
C40 C41 H41A 109.5
C40 C41 H41B 109.5
H41A C41 H41B 109.5
C40 C41 H41C 109.5
H41A C41 H41C 109.5
H41B C41 H41C 109.5
C40 C42 H42A 109.5
C40 C42 H42B 109.5
H42A C42 H42B 109.5
C40 C42 H42C 109.5
H42A C42 H42C 109.5
H42B C42 H42C 109.5
C44 C43 Al1 115.02(14)
C44 C43 H43A 108.5
Al1 C43 H43A 108.5
C44 C43 H43B 108.5
Al1 C43 H43B 108.5
H43A C43 H43B 107.5
C45 C44 C43 113.81(17)
C45 C44 H44A 108.8
C43 C44 H44A 108.8
C45 C44 H44B 108.8
C43 C44 H44B 108.8
H44A C44 H44B 107.7
C50 C45 C46 118.07(18)
C50 C45 C44 120.67(19)
C46 C45 C44 121.26(19)
C47 C46 C45 121.07(18)
C47 C46 H46 119.5
C45 C46 H46 119.5
C48 C47 C46 120.17(19)
C48 C47 H47 119.9
C46 C47 H47 119.9
C47 C48 C49 119.77(19)
C47 C48 H48 120.1
C49 C48 H48 120.1
C48 C49 C50 120.1(2)
C48 C49 H49 119.9
C50 C49 H49 119.9
C45 C50 C49 120.75(19)
C45 C50 H50 119.6
C49 C50 H50 119.6
C52 C51 Al1 115.43(14)
C52 C51 H51A 108.4
Al1 C51 H51A 108.4
C52 C51 H51B 108.4
Al1 C51 H51B 108.4
H51A C51 H51B 107.5
C53 C52 C51 113.72(18)
C53 C52 H52A 108.8
C51 C52 H52A 108.8
C53 C52 H52B 108.8
C51 C52 H52B 108.8
H52A C52 H52B 107.7
C54 C53 C58 118.7(2)
C54 C53 C52 120.0(2)
C58 C53 C52 121.3(2)
C53 C54 C55 120.6(2)
C53 C54 H54 119.7
C55 C54 H54 119.7
C56 C55 C54 119.8(2)
C56 C55 H55 120.1
C54 C55 H55 120.1
C57 C56 C55 120.3(2)
C57 C56 H56 119.9
C55 C56 H56 119.9
C56 C57 C58 119.7(2)
C56 C57 H57 120.1
C58 C57 H57 120.1
C53 C58 C57 120.9(2)
C53 C58 H58 119.5
C57 C58 H58 119.5

loop_
_geom_bond_atom_site_label_1
_geom_bond_atom_site_label_2
_geom_bond_distance
Al1 C43 1.9719(19)
Al1 C51 1.9781(19)
Al1 C1 1.9865(18)
C1 C6 1.417(2)
C1 C2 1.418(2)
C2 C3 1.406(2)
C2 C13 1.507(2)
C3 C4 1.390(3)
C3 C7 1.528(3)
C4 C5 1.394(3)
C4 H4 0.9500
C5 C6 1.404(2)
C5 C10 1.530(3)
C6 C28 1.506(2)
C7 C8 1.523(3)
C7 C9 1.527(4)
C7 H7 1.0000
C8 H8A 0.9800
C8 H8B 0.9800
C8 H8C 0.9800
C9 H9A 0.9800
C9 H9B 0.9800
C9 H9C 0.9800
C10 C11 1.521(3)
C10 C12 1.533(3)
C10 H10 1.0000
C11 H11A 0.9800
C11 H11B 0.9800
C11 H11C 0.9800
C12 H12A 0.9800
C12 H12B 0.9800
C12 H12C 0.9800
C13 C14 1.406(2)
C13 C18 1.415(2)
C14 C15 1.399(2)
C14 C19 1.522(2)
C15 C16 1.393(2)
C15 H15 0.9500
C16 C17 1.393(3)
C16 C22 1.517(2)
C17 C18 1.390(3)
C17 H17 0.9500
C18 C25 1.524(2)
C19 C21 1.528(3)
C19 C20 1.534(3)
C19 H19 1.0000
C20 H20A 0.9800
C20 H20B 0.9800
C20 H20C 0.9800
C21 H21A 0.9800
C21 H21B 0.9800
C21 H21C 0.9800
C22 C23 1.532(3)
C22 C24 1.532(3)
C22 H22 1.0000
C23 H23A 0.9800
C23 H23B 0.9800
C23 H23C 0.9800
C24 H24A 0.9800
C24 H24B 0.9800
C24 H24C 0.9800
C25 C26 1.529(3)
C25 C27 1.534(3)
C25 H25 1.0000
C26 H26A 0.9800
C26 H26B 0.9800
C26 H26C 0.9800
C27 H27A 0.9800
C27 H27B 0.9800
C27 H27C 0.9800
C28 C29 1.403(2)
C28 C33 1.415(2)
C29 C30 1.403(2)
C29 C34 1.523(2)
C30 C31 1.395(2)
C30 H30 0.9500
C31 C32 1.395(3)
C31 C37 1.518(2)
C32 C33 1.389(3)
C32 H32 0.9500
C33 C40 1.528(2)
C34 C35 1.522(3)
C34 C36 1.530(3)
C34 H34 1.0000
C35 H35A 0.9800
C35 H35B 0.9800
C35 H35C 0.9800
C36 H36A 0.9800
C36 H36B 0.9800
C36 H36C 0.9800
C37 C38 1.532(3)
C37 C39 1.535(3)
C37 H37 1.0000
C38 H38A 0.9800
C38 H38B 0.9800
C38 H38C 0.9800
C39 H39A 0.9800
C39 H39B 0.9800
C39 H39C 0.9800
C40 C42 1.529(3)
C40 C41 1.543(3)
C40 H40 1.0000
C41 H41A 0.9800
C41 H41B 0.9800
C41 H41C 0.9800
C42 H42A 0.9800
C42 H42B 0.9800
C42 H42C 0.9800
C43 C44 1.540(3)
C43 H43A 0.9900
C43 H43B 0.9900
C44 C45 1.510(3)
C44 H44A 0.9900
C44 H44B 0.9900
C45 C50 1.387(3)
C45 C46 1.394(3)
C46 C47 1.390(3)
C46 H46 0.9500
C47 C48 1.373(3)
C47 H47 0.9500
C48 C49 1.381(3)
C48 H48 0.9500
C49 C50 1.397(3)
C49 H49 0.9500
C50 H50 0.9500
C51 C52 1.543(3)
C51 H51A 0.9900
C51 H51B 0.9900
C52 C53 1.509(3)
C52 H52A 0.9900
C52 H52B 0.9900
C53 C54 1.386(3)
C53 C58 1.387(3)
C54 C55 1.397(3)
C54 H54 0.9500
C55 C56 1.380(5)
C55 H55 0.9500
C56 C57 1.378(5)
C56 H56 0.9500
C57 C58 1.391(4)
C57 H57 0.9500
C58 H58 0.9500

loop_
_geom_torsion_atom_site_label_1
_geom_torsion_atom_site_label_2
_geom_torsion_atom_site_label_3
_geom_torsion_atom_site_label_4
_geom_torsion
C6 C1 C2 C3 3.9(3)
Al1 C1 C2 C3 -176.33(14)
C6 C1 C2 C13 -176.38(15)
Al1 C1 C2 C13 3.4(2)
C1 C2 C3 C4 -7.5(3)
C13 C2 C3 C4 172.80(18)
C1 C2 C3 C7 170.20(18)
C13 C2 C3 C7 -9.5(3)
C2 C3 C4 C5 3.8(3)
C7 C3 C4 C5 -174.0(2)
C3 C4 C5 C6 3.4(3)
C3 C4 C5 C10 -175.4(2)
C4 C5 C6 C1 -7.1(3)
C10 C5 C6 C1 171.60(17)
C4 C5 C6 C28 172.45(17)
C10 C5 C6 C28 -8.8(3)
C2 C1 C6 C5 3.5(3)
Al1 C1 C6 C5 -176.20(14)
C2 C1 C6 C28 -176.05(15)
Al1 C1 C6 C28 4.2(2)
C4 C3 C7 C8 -58.9(3)
C2 C3 C7 C8 123.5(2)
C4 C3 C7 C9 64.6(3)
C2 C3 C7 C9 -113.0(2)
C4 C5 C10 C11 64.0(3)
C6 C5 C10 C11 -114.7(2)
C4 C5 C10 C12 -59.3(3)
C6 C5 C10 C12 121.9(2)
C3 C2 C13 C14 100.8(2)
C1 C2 C13 C14 -78.9(2)
C3 C2 C13 C18 -80.9(2)
C1 C2 C13 C18 99.4(2)
C18 C13 C14 C15 -2.1(2)
C2 C13 C14 C15 176.25(15)
C18 C13 C14 C19 175.71(16)
C2 C13 C14 C19 -6.0(2)
C13 C14 C15 C16 1.1(3)
C19 C14 C15 C16 -176.77(17)
C14 C15 C16 C17 0.8(3)
C14 C15 C16 C22 179.01(17)
C15 C16 C17 C18 -1.7(3)
C22 C16 C17 C18 -179.86(17)
C16 C17 C18 C13 0.7(3)
C16 C17 C18 C25 -176.16(17)
C14 C13 C18 C17 1.2(2)
C2 C13 C18 C17 -177.10(16)
C14 C13 C18 C25 178.03(16)
C2 C13 C18 C25 -0.3(3)
C15 C14 C19 C21 62.5(2)
C13 C14 C19 C21 -115.32(19)
C15 C14 C19 C20 -61.5(2)
C13 C14 C19 C20 120.66(19)
C15 C16 C22 C23 140.40(18)
C17 C16 C22 C23 -41.4(2)
C15 C16 C22 C24 -95.2(2)
C17 C16 C22 C24 83.0(2)
C17 C18 C25 C26 80.4(2)
C13 C18 C25 C26 -96.3(2)
C17 C18 C25 C27 -43.4(3)
C13 C18 C25 C27 139.90(19)
C5 C6 C28 C29 100.4(2)
C1 C6 C28 C29 -80.0(2)
C5 C6 C28 C33 -81.0(2)
C1 C6 C28 C33 98.55(19)
C33 C28 C29 C30 -1.9(2)
C6 C28 C29 C30 176.70(15)
C33 C28 C29 C34 176.35(16)
C6 C28 C29 C34 -5.1(2)
C28 C29 C30 C31 1.1(3)
C34 C29 C30 C31 -177.19(17)
C29 C30 C31 C32 0.4(3)
C29 C30 C31 C37 178.65(17)
C30 C31 C32 C33 -1.2(3)
C37 C31 C32 C33 -179.33(17)
C31 C32 C33 C28 0.4(3)
C31 C32 C33 C40 -176.51(16)
C29 C28 C33 C32 1.2(2)
C6 C28 C33 C32 -177.40(16)
C29 C28 C33 C40 178.04(16)
C6 C28 C33 C40 -0.5(2)
C30 C29 C34 C35 -60.9(2)
C28 C29 C34 C35 120.88(19)
C30 C29 C34 C36 63.1(2)
C28 C29 C34 C36 -115.08(19)
C32 C31 C37 C38 -43.3(2)
C30 C31 C37 C38 138.58(19)
C32 C31 C37 C39 81.5(2)
C30 C31 C37 C39 -96.6(2)
C32 C33 C40 C42 -44.1(2)
C28 C33 C40 C42 139.06(18)
C32 C33 C40 C41 79.5(2)
C28 C33 C40 C41 -97.3(2)
Al1 C43 C44 C45 -159.42(15)
C43 C44 C45 C50 -74.9(3)
C43 C44 C45 C46 104.4(2)
C50 C45 C46 C47 0.1(3)
C44 C45 C46 C47 -179.15(19)
C45 C46 C47 C48 0.0(3)
C46 C47 C48 C49 1.0(4)
C47 C48 C49 C50 -2.1(4)
C46 C45 C50 C49 -1.2(4)
C44 C45 C50 C49 178.1(2)
C48 C49 C50 C45 2.2(4)
Al1 C51 C52 C53 -165.50(17)
C51 C52 C53 C54 -73.5(3)
C51 C52 C53 C58 106.1(3)
C58 C53 C54 C55 -0.7(4)
C52 C53 C54 C55 178.9(2)
C53 C54 C55 C56 0.4(4)
C54 C55 C56 C57 -0.1(4)
C55 C56 C57 C58 0.2(4)
C54 C53 C58 C57 0.8(3)
C52 C53 C58 C57 -178.8(2)
C56 C57 C58 C53 -0.5(4)

loop_
_platon_squeeze_void_nr
_platon_squeeze_void_average_x
_platon_squeeze_void_average_y
_platon_squeeze_void_average_z
_platon_squeeze_void_volume
_platon_squeeze_void_count_electrons
_platon_squeeze_void_content
1 -0.026 0.000 0.286 745 66 ' '
2 0.756 0.246 0.538 14 1 ' '
3 0.756 0.256 0.036 14 1 ' '
4 0.536 0.500 0.786 744 66 ' '
5 0.256 0.744 0.037 13 1 ' '
6 0.256 0.755 0.537 13 1 ' '
